data_4102649
loop_
_publ_author_name
'Chien-Ming Lee'
'Chien-Hong Chen'
'Fu-Xing Liao'
'Ching-Han Hu'
'Gene-Hsiang Lee'

_publ_section_title
;
 Mononuclear NiIII-Alkyl Complexes (Alkyl = Me and Et): Relevance to the
 Acetyl-CoA Synthase and Methyl-CoM Reductase
;
_journal_name_full 'Journal of the American Chemical Society'
_journal_page_first 9256
_journal_page_last 9258
_journal_paper_doi 10.1021/ja102430d
_journal_volume 132
_journal_year 2010
_chemical_formula_sum 'C69 H79 N Ni O P3 S3 Si3'
_chemical_formula_weight 1270.40
_chemical_name_systematic
; 
 ? 
;
_space_group_IT_number 61
_symmetry_cell_setting orthorhombic
_symmetry_space_group_name_Hall '-P 2ac 2ab'
_symmetry_space_group_name_H-M 'P b c a'
_atom_sites_solution_hydrogens geom
_atom_sites_solution_primary direct
_atom_sites_solution_secondary difmap
_audit_creation_method SHELXL-97
_cell_angle_alpha 90.00
_cell_angle_beta 90.00
_cell_angle_gamma 90.00
_cell_formula_units_Z 8
_cell_length_a 27.4736(5)
_cell_length_b 17.4627(3)
_cell_length_c 27.9844(5)
_cell_measurement_reflns_used 12078
_cell_measurement_temperature 150(2)
_cell_measurement_theta_max 27.50
_cell_measurement_theta_min 1.00
_cell_volume 13425.9(4)
_computing_cell_refinement DENZO-SMN
_computing_data_collection 'NONIUS COLLECT'
_computing_data_reduction DENZO-SMN
_computing_molecular_graphics 'Bruker SHELXTL'
_computing_publication_material 'Bruker SHELXTL'
_computing_structure_refinement 'SHELXL-97 (Sheldrick, 1997)'
_computing_structure_solution 'SHELXS-97 (Sheldrick, 1990)'
_diffrn_ambient_temperature 150(2)
_diffrn_measured_fraction_theta_full 0.999
_diffrn_measured_fraction_theta_max 0.999
_diffrn_measurement_device_type 'NONIUS KappaCCD'
_diffrn_measurement_method '\w scans'
_diffrn_radiation_monochromator graphite
_diffrn_radiation_source 'fine-focus sealed tube'
_diffrn_radiation_type MoK\a
_diffrn_radiation_wavelength 0.71073
_diffrn_reflns_av_R_equivalents 0.0477
_diffrn_reflns_av_sigmaI/netI 0.0551
_diffrn_reflns_limit_h_max 35
_diffrn_reflns_limit_h_min -18
_diffrn_reflns_limit_k_max 22
_diffrn_reflns_limit_k_min -21
_diffrn_reflns_limit_l_max 36
_diffrn_reflns_limit_l_min -36
_diffrn_reflns_number 46853
_diffrn_reflns_theta_full 27.50
_diffrn_reflns_theta_max 27.50
_diffrn_reflns_theta_min 1.46
_exptl_absorpt_coefficient_mu 0.549
_exptl_absorpt_correction_T_max 0.857
_exptl_absorpt_correction_T_min 0.745
_exptl_absorpt_correction_type multi-scan
_exptl_crystal_colour red-brown
_exptl_crystal_density_diffrn 1.257
_exptl_crystal_density_meas ?
_exptl_crystal_density_method 'not measured'
_exptl_crystal_description block
_exptl_crystal_F_000 5368
_exptl_crystal_size_max 0.50
_exptl_crystal_size_mid 0.40
_exptl_crystal_size_min 0.30
_refine_diff_density_max 1.104
_refine_diff_density_min -0.761
_refine_diff_density_rms 0.089
_refine_ls_extinction_method none
_refine_ls_goodness_of_fit_ref 1.038
_refine_ls_hydrogen_treatment constr
_refine_ls_matrix_type full
_refine_ls_number_parameters 713
_refine_ls_number_reflns 15400
_refine_ls_number_restraints 10
_refine_ls_restrained_S_all 1.048
_refine_ls_R_factor_all 0.0864
_refine_ls_R_factor_gt 0.0506
_refine_ls_shift/su_max 0.011
_refine_ls_shift/su_mean 0.000
_refine_ls_structure_factor_coef Fsqd
_refine_ls_weighting_details 'calc w=1/[\s^2^(Fo^2^)+(0.0857P)^2^+6.1406P] where P=(Fo^2^+2Fc^2^)/3'
_refine_ls_weighting_scheme calc
_refine_ls_wR_factor_gt 0.1384
_refine_ls_wR_factor_ref 0.1574
_reflns_number_gt 10332
_reflns_number_total 15400
_reflns_threshold_expression >2sigma(I)
_cod_data_source_file ja102430d_si_003.cif
_cod_data_source_block ic13903
_cod_depositor_comments
;
The following automatic conversions were performed:

'_exptl_crystal_density_meas' value 'not_measured' was changed to '?'
- the value is perceived as not measured.

Automatic conversion script
Id: cif_fix_values 3008 2015-01-20 13:52:24Z robertas 
;
_cod_database_code 4102649

loop_
_symmetry_equiv_pos_as_xyz
'x, y, z'
'-x+1/2, -y, z+1/2'
'-x, y+1/2, -z+1/2'
'x+1/2, -y+1/2, -z'
'-x, -y, -z'
'x-1/2, y, -z-1/2'
'x, -y-1/2, z-1/2'
'-x-1/2, y-1/2, z'

loop_
_atom_site_label
_atom_site_type_symbol
_atom_site_fract_x
_atom_site_fract_y
_atom_site_fract_z
_atom_site_U_iso_or_equiv
_atom_site_adp_type
_atom_site_occupancy
_atom_site_symmetry_multiplicity
_atom_site_calc_flag
_atom_site_refinement_flags
Ni Ni 0.705612(14) 0.95530(2) 0.823424(14) 0.02674(11) Uani 1 1 d .
S1 S 0.73881(3) 1.00905(4) 0.88986(3) 0.02783(17) Uani 1 1 d .
S2 S 0.63430(3) 0.89534(4) 0.83767(3) 0.03025(18) Uani 1 1 d .
S3 S 0.75923(3) 0.96245(4) 0.76308(3) 0.03189(18) Uani 1 1 d .
P1 P 0.73981(3) 0.85005(4) 0.84449(3) 0.02341(16) Uani 1 1 d .
Si1 Si 0.79197(3) 1.04471(5) 0.99581(3) 0.0325(2) Uani 1 1 d .
Si2 Si 0.54389(3) 0.76429(5) 0.82438(3) 0.0324(2) Uani 1 1 d .
Si3 Si 0.84641(4) 0.93265(7) 0.68145(4) 0.0513(3) Uani 1 1 d .
C1 C 0.67261(12) 1.05363(17) 0.80415(12) 0.0333(7) Uani 1 1 d .
H1A H 0.6490 1.0686 0.8292 0.040 Uiso 1 1 calc R
H1B H 0.6973 1.0948 0.8016 0.040 Uiso 1 1 calc R
C2 C 0.64597(13) 1.04583(19) 0.75641(12) 0.0391(8) Uani 1 1 d .
H2A H 0.6692 1.0310 0.7315 0.059 Uiso 1 1 calc R
H2B H 0.6310 1.0949 0.7480 0.059 Uiso 1 1 calc R
H2C H 0.6206 1.0066 0.7592 0.059 Uiso 1 1 calc R
C3 C 0.76079(10) 0.85728(16) 0.90541(10) 0.0244(6) Uani 1 1 d .
C4 C 0.76268(10) 0.93278(17) 0.92361(10) 0.0256(6) Uani 1 1 d .
C5 C 0.78304(10) 0.94607(17) 0.96950(10) 0.0267(6) Uani 1 1 d .
C6 C 0.79796(10) 0.88164(18) 0.99572(11) 0.0302(7) Uani 1 1 d .
H6 H 0.8111 0.8893 1.0267 0.036 Uiso 1 1 calc R
C7 C 0.79441(11) 0.80750(18) 0.97854(11) 0.0333(7) Uani 1 1 d .
H7 H 0.8044 0.7655 0.9977 0.040 Uiso 1 1 calc R
C8 C 0.77628(11) 0.79542(18) 0.93326(11) 0.0321(7) Uani 1 1 d .
H8 H 0.7743 0.7448 0.9209 0.038 Uiso 1 1 calc R
C9 C 0.73392(13) 1.0979(2) 1.00340(12) 0.0444(9) Uani 1 1 d .
H9A H 0.7402 1.1459 1.0206 0.067 Uiso 1 1 calc R
H9B H 0.7109 1.0666 1.0217 0.067 Uiso 1 1 calc R
H9C H 0.7201 1.1095 0.9719 0.067 Uiso 1 1 calc R
C10 C 0.83549(15) 1.1018(2) 0.95884(15) 0.0623(12) Uani 1 1 d .
H10A H 0.8227 1.1070 0.9263 0.093 Uiso 1 1 calc R
H10B H 0.8670 1.0757 0.9578 0.093 Uiso 1 1 calc R
H10C H 0.8396 1.1528 0.9730 0.093 Uiso 1 1 calc R
C11 C 0.81858(15) 1.0332(2) 1.05676(14) 0.0563(11) Uani 1 1 d .
H11A H 0.8524 1.0159 1.0540 0.084 Uiso 1 1 calc R
H11B H 0.7997 0.9952 1.0747 0.084 Uiso 1 1 calc R
H11C H 0.8176 1.0824 1.0736 0.084 Uiso 1 1 calc R
C12 C 0.69675(10) 0.77220(16) 0.83838(10) 0.0248(6) Uani 1 1 d .
C13 C 0.64801(10) 0.79631(16) 0.83521(10) 0.0240(6) Uani 1 1 d .
C14 C 0.61033(11) 0.74124(17) 0.82925(10) 0.0273(6) Uani 1 1 d .
C15 C 0.62512(12) 0.66402(18) 0.82544(11) 0.0327(7) Uani 1 1 d .
H15 H 0.6008 0.6260 0.8214 0.039 Uiso 1 1 calc R
C16 C 0.67315(12) 0.64094(17) 0.82727(12) 0.0359(7) Uani 1 1 d .
H16 H 0.6814 0.5884 0.8240 0.043 Uiso 1 1 calc R
C17 C 0.70907(11) 0.69545(17) 0.83396(11) 0.0318(7) Uani 1 1 d .
H17 H 0.7422 0.6803 0.8355 0.038 Uiso 1 1 calc R
C18 C 0.52077(13) 0.7966(2) 0.88380(13) 0.0512(10) Uani 1 1 d .
H18A H 0.5265 0.7564 0.9076 0.077 Uiso 1 1 calc R
H18B H 0.4858 0.8071 0.8816 0.077 Uiso 1 1 calc R
H18C H 0.5379 0.8434 0.8934 0.077 Uiso 1 1 calc R
C19 C 0.52998(12) 0.8356(2) 0.77615(12) 0.0404(8) Uani 1 1 d .
H19A H 0.5389 0.8870 0.7871 0.061 Uiso 1 1 calc R
H19B H 0.4951 0.8341 0.7688 0.061 Uiso 1 1 calc R
H19C H 0.5487 0.8229 0.7474 0.061 Uiso 1 1 calc R
C20 C 0.51091(13) 0.6743(2) 0.80813(14) 0.0497(9) Uani 1 1 d .
H20A H 0.5238 0.6543 0.7779 0.074 Uiso 1 1 calc R
H20B H 0.4761 0.6853 0.8045 0.074 Uiso 1 1 calc R
H20C H 0.5155 0.6361 0.8334 0.074 Uiso 1 1 calc R
C21 C 0.79226(10) 0.83104(17) 0.80727(10) 0.0264(6) Uani 1 1 d .
C22 C 0.79796(10) 0.88179(17) 0.76846(10) 0.0279(6) Uani 1 1 d .
C23 C 0.83621(11) 0.86960(19) 0.73551(11) 0.0348(7) Uani 1 1 d .
C24 C 0.86821(12) 0.8091(2) 0.74420(12) 0.0400(8) Uani 1 1 d .
H24 H 0.8938 0.8000 0.7221 0.048 Uiso 1 1 calc R
C25 C 0.86408(11) 0.76139(19) 0.78413(13) 0.0391(8) Uani 1 1 d .
H25 H 0.8874 0.7223 0.7899 0.047 Uiso 1 1 calc R
C26 C 0.82543(11) 0.77216(17) 0.81501(12) 0.0330(7) Uani 1 1 d .
H26 H 0.8215 0.7391 0.8417 0.040 Uiso 1 1 calc R
C27 C 0.8679(2) 1.0294(3) 0.69964(17) 0.0842(16) Uani 1 1 d .
H27A H 0.8715 1.0617 0.6712 0.126 Uiso 1 1 calc R
H27B H 0.8994 1.0248 0.7158 0.126 Uiso 1 1 calc R
H27C H 0.8442 1.0525 0.7214 0.126 Uiso 1 1 calc R
C28 C 0.89586(18) 0.8898(4) 0.64378(17) 0.0877(17) Uani 1 1 d .
H28A H 0.9003 0.9208 0.6149 0.132 Uiso 1 1 calc R
H28B H 0.8868 0.8375 0.6347 0.132 Uiso 1 1 calc R
H28C H 0.9263 0.8888 0.6620 0.132 Uiso 1 1 calc R
C29 C 0.79070(18) 0.9420(4) 0.64333(16) 0.0893(18) Uani 1 1 d .
H29A H 0.7649 0.9674 0.6616 0.134 Uiso 1 1 calc R
H29B H 0.7797 0.8911 0.6335 0.134 Uiso 1 1 calc R
H29C H 0.7984 0.9726 0.6149 0.134 Uiso 1 1 calc R
P2 P 0.93977(3) 0.23295(4) 0.59382(3) 0.02533(17) Uani 1 1 d .
P3 P 1.02654(3) 0.31080(4) 0.55469(3) 0.02613(17) Uani 1 1 d .
N1 N 0.97153(8) 0.29623(14) 0.56834(9) 0.0285(5) Uani 1 1 d .
C30 C 0.90414(11) 0.27659(18) 0.64000(11) 0.0304(7) Uani 1 1 d .
C31 C 0.89237(12) 0.3536(2) 0.63611(12) 0.0399(8) Uani 1 1 d .
H31 H 0.9051 0.3829 0.6104 0.048 Uiso 1 1 calc R
C32 C 0.86222(14) 0.3880(2) 0.66929(12) 0.0507(10) Uani 1 1 d .
H32 H 0.8547 0.4409 0.6666 0.061 Uiso 1 1 calc R
C33 C 0.84321(14) 0.3455(3) 0.70615(13) 0.0557(11) Uani 1 1 d .
H33 H 0.8221 0.3692 0.7287 0.067 Uiso 1 1 calc R
C34 C 0.85447(13) 0.2684(2) 0.71084(12) 0.0470(9) Uani 1 1 d .
H34 H 0.8412 0.2393 0.7364 0.056 Uiso 1 1 calc R
C35 C 0.88537(12) 0.2341(2) 0.67781(11) 0.0368(7) Uani 1 1 d .
H35 H 0.8937 0.1816 0.6811 0.044 Uiso 1 1 calc R
C36 C 0.97384(10) 0.15517(17) 0.62022(11) 0.0295(6) Uani 1 1 d .
C37 C 0.99763(11) 0.16614(19) 0.66335(11) 0.0352(7) Uani 1 1 d .
H37 H 0.9938 0.2129 0.6803 0.042 Uiso 1 1 calc R
C38 C 1.02718(12) 0.1085(2) 0.68186(13) 0.0425(8) Uani 1 1 d .
H38 H 1.0430 0.1155 0.7117 0.051 Uiso 1 1 calc R
C39 C 1.03333(13) 0.0416(2) 0.65689(14) 0.0474(9) Uani 1 1 d .
H39 H 1.0538 0.0026 0.6693 0.057 Uiso 1 1 calc R
C40 C 1.00970(14) 0.0309(2) 0.61349(15) 0.0499(10) Uani 1 1 d .
H40 H 1.0142 -0.0156 0.5964 0.060 Uiso 1 1 calc R
C41 C 0.97990(12) 0.08666(19) 0.59503(13) 0.0391(8) Uani 1 1 d .
H41 H 0.9636 0.0788 0.5655 0.047 Uiso 1 1 calc R
C42 C 0.89900(10) 0.19078(17) 0.55118(11) 0.0281(6) Uani 1 1 d .
C43 C 0.86166(13) 0.1428(2) 0.56555(13) 0.0488(9) Uani 1 1 d .
H43 H 0.8558 0.1346 0.5986 0.059 Uiso 1 1 calc R
C44 C 0.83290(14) 0.1069(2) 0.53194(15) 0.0565(11) Uani 1 1 d .
H44 H 0.8076 0.0735 0.5420 0.068 Uiso 1 1 calc R
C45 C 0.84057(13) 0.1192(2) 0.48414(14) 0.0489(9) Uani 1 1 d .
H45 H 0.8211 0.0935 0.4611 0.059 Uiso 1 1 calc R
C46 C 0.87612(13) 0.1683(2) 0.46965(13) 0.0501(9) Uani 1 1 d .
H46 H 0.8806 0.1783 0.4366 0.060 Uiso 1 1 calc R
C47 C 0.90577(12) 0.2037(2) 0.50302(11) 0.0395(8) Uani 1 1 d .
H47 H 0.9309 0.2372 0.4927 0.047 Uiso 1 1 calc R
C48 C 1.06136(10) 0.22526(17) 0.54534(11) 0.0296(6) Uani 1 1 d .
C49 C 1.09557(11) 0.19912(19) 0.57846(12) 0.0354(7) Uani 1 1 d .
H49 H 1.1030 0.2289 0.6059 0.042 Uiso 1 1 calc R
C50 C 1.11853(13) 0.1295(2) 0.57099(13) 0.0457(9) Uani 1 1 d .
H50 H 1.1421 0.1120 0.5933 0.055 Uiso 1 1 calc R
C51 C 1.10791(14) 0.0859(2) 0.53219(14) 0.0498(9) Uani 1 1 d .
H51 H 1.1238 0.0381 0.5277 0.060 Uiso 1 1 calc R
C52 C 1.07381(14) 0.1110(2) 0.49903(14) 0.0497(9) Uani 1 1 d .
H52 H 1.0664 0.0803 0.4720 0.060 Uiso 1 1 calc R
C53 C 1.05078(13) 0.1801(2) 0.50529(12) 0.0404(8) Uani 1 1 d .
H53 H 1.0277 0.1973 0.4824 0.048 Uiso 1 1 calc R
C54 C 1.02771(11) 0.36162(18) 0.49877(11) 0.0317(7) Uani 1 1 d .
C55 C 1.06959(13) 0.3630(2) 0.47079(12) 0.0415(8) Uani 1 1 d .
H55 H 1.0979 0.3367 0.4812 0.050 Uiso 1 1 calc R
C56 C 1.07019(14) 0.4028(2) 0.42777(12) 0.0482(9) Uani 1 1 d .
H56 H 1.0986 0.4030 0.4085 0.058 Uiso 1 1 calc R
C57 C 1.02924(15) 0.4418(2) 0.41330(13) 0.0490(10) Uani 1 1 d .
H57 H 1.0299 0.4703 0.3844 0.059 Uiso 1 1 calc R
C58 C 0.98728(14) 0.44016(19) 0.44039(13) 0.0445(9) Uani 1 1 d .
H58 H 0.9589 0.4661 0.4296 0.053 Uiso 1 1 calc R
C59 C 0.98648(12) 0.40083(18) 0.48323(12) 0.0366(7) Uani 1 1 d .
H59 H 0.9578 0.4005 0.5021 0.044 Uiso 1 1 calc R
C60 C 1.05556(10) 0.36775(16) 0.59982(10) 0.0280(6) Uani 1 1 d .
C61 C 1.03036(11) 0.38351(18) 0.64225(11) 0.0324(7) Uani 1 1 d .
H61 H 0.9985 0.3637 0.6468 0.039 Uiso 1 1 calc R
C62 C 1.05167(12) 0.42788(19) 0.67747(11) 0.0359(7) Uani 1 1 d .
H62 H 1.0345 0.4383 0.7062 0.043 Uiso 1 1 calc R
C63 C 1.09790(12) 0.45709(17) 0.67097(11) 0.0332(7) Uani 1 1 d .
H63 H 1.1124 0.4875 0.6952 0.040 Uiso 1 1 calc R
C64 C 1.12303(11) 0.44222(17) 0.62930(11) 0.0323(7) Uani 1 1 d .
H64 H 1.1547 0.4628 0.6250 0.039 Uiso 1 1 calc R
C65 C 1.10246(11) 0.39756(17) 0.59367(11) 0.0315(7) Uani 1 1 d .
H65 H 1.1201 0.3872 0.5652 0.038 Uiso 1 1 calc R
O1 O 0.8165(3) 0.8267(5) 0.1178(3) 0.239(4) Uiso 1 1 d D
C66 C 0.8108(4) 0.8478(7) 0.1600(4) 0.224(5) Uiso 1 1 d D
H66A H 0.8119 0.9045 0.1601 0.268 Uiso 1 1 calc R
H66B H 0.8396 0.8301 0.1782 0.268 Uiso 1 1 calc R
C67 C 0.7678(3) 0.8251(5) 0.1874(3) 0.155(3) Uiso 1 1 d D
H67A H 0.7586 0.8618 0.2128 0.186 Uiso 1 1 calc R
H67B H 0.7693 0.7722 0.2000 0.186 Uiso 1 1 calc R
C68 C 0.7367(4) 0.8332(8) 0.1399(4) 0.250 Uiso 1 1 d D
H68A H 0.7384 0.8848 0.1253 0.300 Uiso 1 1 calc R
H68B H 0.7025 0.8161 0.1433 0.300 Uiso 1 1 calc R
C69 C 0.7722(5) 0.7701(7) 0.1143(4) 0.250 Uiso 1 1 d D
H69A H 0.7766 0.7227 0.1332 0.300 Uiso 1 1 calc R
H69B H 0.7628 0.7579 0.0810 0.300 Uiso 1 1 calc R

loop_
_atom_site_aniso_label
_atom_site_aniso_U_11
_atom_site_aniso_U_22
_atom_site_aniso_U_33
_atom_site_aniso_U_23
_atom_site_aniso_U_13
_atom_site_aniso_U_12
Ni 0.0305(2) 0.01875(19) 0.0310(2) -0.00087(15) -0.00408(16) 0.00196(15)
S1 0.0343(4) 0.0202(4) 0.0290(4) -0.0026(3) -0.0040(3) -0.0006(3)
S2 0.0268(4) 0.0212(4) 0.0428(4) 0.0027(3) 0.0040(3) 0.0036(3)
S3 0.0342(4) 0.0291(4) 0.0323(4) 0.0050(3) 0.0030(3) 0.0028(3)
P1 0.0253(4) 0.0182(4) 0.0268(4) -0.0011(3) -0.0026(3) 0.0010(3)
Si1 0.0321(5) 0.0331(5) 0.0323(4) -0.0099(4) -0.0035(4) -0.0019(4)
Si2 0.0262(4) 0.0382(5) 0.0329(4) 0.0041(4) -0.0017(4) -0.0014(4)
Si3 0.0468(6) 0.0735(8) 0.0337(5) 0.0060(5) 0.0079(5) -0.0001(5)
C1 0.0367(17) 0.0215(15) 0.0416(17) 0.0019(13) -0.0118(14) 0.0036(13)
C2 0.045(2) 0.0330(18) 0.0393(18) 0.0026(15) -0.0044(15) 0.0072(15)
C3 0.0243(14) 0.0236(14) 0.0254(13) -0.0007(12) -0.0011(11) -0.0016(11)
C4 0.0208(14) 0.0266(15) 0.0293(14) -0.0027(12) 0.0024(12) -0.0019(11)
C5 0.0234(14) 0.0295(16) 0.0273(15) -0.0028(12) 0.0013(12) -0.0015(12)
C6 0.0274(15) 0.0363(17) 0.0269(15) -0.0011(13) -0.0035(12) -0.0007(13)
C7 0.0372(17) 0.0292(16) 0.0334(16) 0.0060(13) -0.0039(14) 0.0014(13)
C8 0.0331(16) 0.0251(15) 0.0380(17) -0.0007(13) -0.0031(13) -0.0011(13)
C9 0.055(2) 0.0370(19) 0.0411(19) -0.0106(15) -0.0080(17) 0.0137(17)
C10 0.063(3) 0.056(3) 0.068(3) -0.020(2) 0.011(2) -0.032(2)
C11 0.064(3) 0.055(2) 0.049(2) -0.0238(19) -0.025(2) 0.018(2)
C12 0.0278(14) 0.0199(14) 0.0268(14) 0.0004(11) -0.0023(12) -0.0008(11)
C13 0.0271(14) 0.0224(14) 0.0225(13) 0.0009(11) -0.0001(11) 0.0004(12)
C14 0.0296(15) 0.0243(15) 0.0280(14) 0.0025(12) -0.0030(12) -0.0022(12)
C15 0.0353(17) 0.0254(15) 0.0374(17) 0.0018(13) -0.0064(14) -0.0058(13)
C16 0.0396(18) 0.0184(14) 0.0495(19) -0.0006(14) -0.0051(15) 0.0009(13)
C17 0.0307(16) 0.0223(15) 0.0423(18) -0.0004(13) -0.0061(13) 0.0044(12)
C18 0.0372(19) 0.073(3) 0.043(2) 0.0008(19) 0.0050(16) 0.0123(18)
C19 0.0340(17) 0.045(2) 0.0425(19) 0.0061(16) -0.0078(15) 0.0043(15)
C20 0.0375(19) 0.053(2) 0.058(2) 0.0078(19) -0.0091(17) -0.0175(17)
C21 0.0250(14) 0.0248(15) 0.0294(15) -0.0046(12) -0.0035(12) -0.0015(12)
C22 0.0273(15) 0.0283(15) 0.0281(15) -0.0037(12) -0.0041(12) -0.0032(12)
C23 0.0312(17) 0.0409(19) 0.0322(16) -0.0060(14) 0.0012(13) -0.0021(14)
C24 0.0342(18) 0.044(2) 0.0417(19) -0.0135(16) 0.0063(15) -0.0005(15)
C25 0.0266(16) 0.0311(17) 0.060(2) -0.0106(16) 0.0002(15) 0.0054(13)
C26 0.0335(16) 0.0246(15) 0.0409(17) -0.0022(13) -0.0022(14) -0.0014(13)
C27 0.113(4) 0.075(3) 0.065(3) 0.029(3) 0.009(3) -0.026(3)
C28 0.071(3) 0.134(5) 0.057(3) 0.004(3) 0.030(2) 0.013(3)
C29 0.077(3) 0.154(6) 0.036(2) 0.014(3) -0.002(2) 0.013(3)
P2 0.0235(4) 0.0236(4) 0.0288(4) -0.0017(3) -0.0026(3) 0.0020(3)
P3 0.0241(4) 0.0247(4) 0.0296(4) 0.0002(3) -0.0037(3) 0.0001(3)
N1 0.0239(12) 0.0233(13) 0.0381(14) 0.0024(11) -0.0039(11) 0.0005(10)
C30 0.0276(15) 0.0343(17) 0.0292(15) -0.0060(13) -0.0067(13) 0.0070(13)
C31 0.0447(19) 0.042(2) 0.0331(17) -0.0025(15) -0.0070(15) 0.0160(16)
C32 0.062(2) 0.052(2) 0.038(2) -0.0088(17) -0.0067(18) 0.029(2)
C33 0.049(2) 0.079(3) 0.039(2) -0.019(2) -0.0057(17) 0.028(2)
C34 0.0414(19) 0.070(3) 0.0297(17) -0.0022(17) 0.0007(15) 0.0061(18)
C35 0.0360(17) 0.0429(19) 0.0316(16) -0.0022(15) -0.0014(14) 0.0017(15)
C36 0.0279(15) 0.0241(15) 0.0367(16) 0.0020(13) 0.0007(13) 0.0024(12)
C37 0.0335(17) 0.0339(17) 0.0384(17) 0.0029(14) -0.0023(14) 0.0038(14)
C38 0.0365(18) 0.049(2) 0.0421(19) 0.0150(17) -0.0023(15) 0.0082(16)
C39 0.0380(19) 0.039(2) 0.065(2) 0.0191(18) 0.0048(18) 0.0113(16)
C40 0.051(2) 0.0288(18) 0.070(3) 0.0008(18) 0.009(2) 0.0086(16)
C41 0.0384(18) 0.0297(17) 0.0492(19) -0.0035(15) -0.0013(15) 0.0030(14)
C42 0.0246(14) 0.0278(15) 0.0320(15) -0.0026(13) -0.0037(12) 0.0019(12)
C43 0.045(2) 0.058(2) 0.043(2) 0.0091(18) -0.0091(16) -0.0230(18)
C44 0.050(2) 0.059(3) 0.060(2) 0.010(2) -0.0166(19) -0.030(2)
C45 0.045(2) 0.045(2) 0.056(2) -0.0099(18) -0.0227(18) -0.0034(17)
C46 0.046(2) 0.069(3) 0.0351(18) -0.0070(18) -0.0083(16) -0.0053(19)
C47 0.0315(17) 0.051(2) 0.0358(17) -0.0029(16) -0.0031(14) -0.0099(15)
C48 0.0263(15) 0.0288(16) 0.0337(16) -0.0003(13) 0.0000(13) 0.0029(12)
C49 0.0317(16) 0.0383(18) 0.0362(17) 0.0039(14) -0.0011(14) 0.0023(14)
C50 0.0385(19) 0.046(2) 0.052(2) 0.0104(18) 0.0038(17) 0.0140(16)
C51 0.050(2) 0.038(2) 0.062(2) 0.0032(19) 0.0170(19) 0.0166(17)
C52 0.061(2) 0.038(2) 0.050(2) -0.0120(17) 0.0087(19) 0.0053(18)
C53 0.0424(19) 0.041(2) 0.0376(18) -0.0049(15) -0.0028(15) 0.0060(16)
C54 0.0333(16) 0.0278(16) 0.0341(16) 0.0001(13) -0.0050(13) -0.0044(13)
C55 0.0390(18) 0.048(2) 0.0371(18) 0.0044(16) -0.0046(15) -0.0073(16)
C56 0.050(2) 0.057(2) 0.0383(19) 0.0074(17) -0.0029(17) -0.0151(18)
C57 0.076(3) 0.037(2) 0.0341(18) 0.0084(15) -0.0142(19) -0.0175(19)
C58 0.056(2) 0.0302(18) 0.047(2) 0.0053(16) -0.0151(18) 0.0049(16)
C59 0.0411(18) 0.0297(17) 0.0391(18) 0.0016(14) -0.0064(15) 0.0022(14)
C60 0.0280(15) 0.0231(14) 0.0328(15) 0.0011(12) -0.0044(13) 0.0008(12)
C61 0.0343(16) 0.0314(17) 0.0315(15) 0.0022(13) -0.0005(14) -0.0058(13)
C62 0.0422(19) 0.0344(17) 0.0310(16) -0.0017(14) 0.0054(14) -0.0068(15)
C63 0.0403(18) 0.0235(15) 0.0358(17) 0.0013(13) -0.0084(14) -0.0027(13)
C64 0.0282(15) 0.0261(16) 0.0424(18) -0.0024(14) -0.0032(14) -0.0009(12)
C65 0.0263(15) 0.0301(16) 0.0380(17) 0.0002(14) 0.0004(13) -0.0012(13)

loop_
_atom_type_symbol
_atom_type_description
_atom_type_scat_dispersion_real
_atom_type_scat_dispersion_imag
_atom_type_scat_source
C C 0.0033 0.0016 'International Tables Vol C Tables 4.2.6.8 and 6.1.1.4'
H H 0.0000 0.0000 'International Tables Vol C Tables 4.2.6.8 and 6.1.1.4'
N N 0.0061 0.0033 'International Tables Vol C Tables 4.2.6.8 and 6.1.1.4'
O O 0.0106 0.0060 'International Tables Vol C Tables 4.2.6.8 and 6.1.1.4'
Si Si 0.0817 0.0704 'International Tables Vol C Tables 4.2.6.8 and 6.1.1.4'
P P 0.1023 0.0942 'International Tables Vol C Tables 4.2.6.8 and 6.1.1.4'
S S 0.1246 0.1234 'International Tables Vol C Tables 4.2.6.8 and 6.1.1.4'
Ni Ni 0.3393 1.1124 'International Tables Vol C Tables 4.2.6.8 and 6.1.1.4'

loop_
_geom_angle_atom_site_label_1
_geom_angle_atom_site_label_2
_geom_angle_atom_site_label_3
_geom_angle
C1 Ni P1 179.16(11)
C1 Ni S3 92.67(10)
P1 Ni S3 88.11(3)
C1 Ni S2 92.98(10)
P1 Ni S2 86.23(3)
S3 Ni S2 136.76(3)
C1 Ni S1 92.73(9)
P1 Ni S1 87.33(3)
S3 Ni S1 109.21(3)
S2 Ni S1 113.28(3)
C4 S1 Ni 106.02(10)
C13 S2 Ni 105.15(10)
C22 S3 Ni 106.62(10)
C3 P1 C21 107.60(13)
C3 P1 C12 110.52(13)
C21 P1 C12 109.18(13)
C3 P1 Ni 109.84(10)
C21 P1 Ni 110.35(10)
C12 P1 Ni 109.33(10)
C9 Si1 C11 106.59(17)
C9 Si1 C10 110.2(2)
C11 Si1 C10 108.2(2)
C9 Si1 C5 112.90(15)
C11 Si1 C5 107.98(16)
C10 Si1 C5 110.73(16)
C18 Si2 C20 107.81(19)
C18 Si2 C14 109.36(15)
C20 Si2 C14 108.01(16)
C18 Si2 C19 111.75(18)
C20 Si2 C19 106.51(17)
C14 Si2 C19 113.17(14)
C27 Si3 C29 109.6(3)
C27 Si3 C28 106.6(3)
C29 Si3 C28 107.9(2)
C27 Si3 C23 110.88(18)
C29 Si3 C23 112.7(2)
C28 Si3 C23 108.9(2)
C2 C1 Ni 111.9(2)
C8 C3 C4 120.6(3)
C8 C3 P1 124.7(2)
C4 C3 P1 114.7(2)
C3 C4 C5 119.5(3)
C3 C4 S1 119.9(2)
C5 C4 S1 120.6(2)
C6 C5 C4 117.2(3)
C6 C5 Si1 119.3(2)
C4 C5 Si1 123.5(2)
C7 C6 C5 123.2(3)
C8 C7 C6 119.2(3)
C7 C8 C3 120.3(3)
C17 C12 C13 121.0(3)
C17 C12 P1 125.0(2)
C13 C12 P1 113.8(2)
C12 C13 C14 119.9(3)
C12 C13 S2 119.5(2)
C14 C13 S2 120.6(2)
C15 C14 C13 116.4(3)
C15 C14 Si2 118.7(2)
C13 C14 Si2 124.9(2)
C16 C15 C14 123.4(3)
C15 C16 C17 119.1(3)
C16 C17 C12 120.2(3)
C26 C21 C22 120.8(3)
C26 C21 P1 124.6(2)
C22 C21 P1 114.6(2)
C21 C22 C23 119.3(3)
C21 C22 S3 119.9(2)
C23 C22 S3 120.7(2)
C24 C23 C22 117.9(3)
C24 C23 Si3 119.1(2)
C22 C23 Si3 122.9(2)
C23 C24 C25 122.6(3)
C26 C25 C24 118.7(3)
C25 C26 C21 120.4(3)
N1 P2 C30 109.27(14)
N1 P2 C42 109.38(14)
C30 P2 C42 108.25(14)
N1 P2 C36 115.13(13)
C30 P2 C36 107.93(14)
C42 P2 C36 106.65(14)
N1 P3 C48 114.31(13)
N1 P3 C60 110.13(14)
C48 P3 C60 109.10(14)
N1 P3 C54 107.88(14)
C48 P3 C54 105.94(14)
C60 P3 C54 109.32(14)
P2 N1 P3 138.68(16)
C31 C30 C35 119.3(3)
C31 C30 P2 118.9(2)
C35 C30 P2 121.6(2)
C32 C31 C30 120.6(3)
C33 C32 C31 119.8(4)
C32 C33 C34 120.7(3)
C33 C34 C35 119.4(4)
C34 C35 C30 120.1(3)
C37 C36 C41 120.1(3)
C37 C36 P2 119.8(2)
C41 C36 P2 119.9(2)
C36 C37 C38 119.9(3)
C39 C38 C37 119.9(3)
C38 C39 C40 120.2(3)
C41 C40 C39 120.7(3)
C40 C41 C36 119.2(3)
C47 C42 C43 118.9(3)
C47 C42 P2 119.9(2)
C43 C42 P2 121.2(2)
C44 C43 C42 120.1(3)
C45 C44 C43 120.4(3)
C46 C45 C44 120.0(3)
C45 C46 C47 120.2(3)
C42 C47 C46 120.4(3)
C49 C48 C53 119.1(3)
C49 C48 P3 122.3(2)
C53 C48 P3 118.4(2)
C50 C49 C48 119.5(3)
C51 C50 C49 121.0(3)
C50 C51 C52 120.1(3)
C53 C52 C51 120.2(3)
C52 C53 C48 120.1(3)
C55 C54 C59 119.2(3)
C55 C54 P3 120.9(2)
C59 C54 P3 120.0(2)
C56 C55 C54 120.4(3)
C57 C56 C55 119.5(3)
C56 C57 C58 120.7(3)
C57 C58 C59 120.0(3)
C58 C59 C54 120.1(3)
C65 C60 C61 119.1(3)
C65 C60 P3 121.9(2)
C61 C60 P3 119.0(2)
C62 C61 C60 120.3(3)
C63 C62 C61 120.1(3)
C64 C63 C62 120.1(3)
C63 C64 C65 120.6(3)
C64 C65 C60 119.7(3)
C66 O1 C69 98.6(8)
O1 C66 C67 121.1(9)
C66 C67 C68 88.4(7)
C67 C68 C69 89.2(7)
O1 C69 C68 90.6(7)

loop_
_geom_bond_atom_site_label_1
_geom_bond_atom_site_label_2
_geom_bond_distance
Ni C1 2.015(3)
Ni P1 2.1468(8)
Ni S3 2.2444(9)
Ni S2 2.2571(8)
Ni S1 2.2735(8)
S1 C4 1.760(3)
S2 C13 1.771(3)
S3 C22 1.772(3)
P1 C3 1.804(3)
P1 C21 1.809(3)
P1 C12 1.810(3)
Si1 C9 1.858(3)
Si1 C11 1.867(4)
Si1 C10 1.869(4)
Si1 C5 1.889(3)
Si2 C18 1.868(4)
Si2 C20 1.870(4)
Si2 C14 1.874(3)
Si2 C19 1.876(3)
Si3 C27 1.860(5)
Si3 C29 1.873(5)
Si3 C28 1.875(5)
Si3 C23 1.892(3)
C1 C2 1.529(4)
C3 C8 1.398(4)
C3 C4 1.414(4)
C4 C5 1.420(4)
C5 C6 1.404(4)
C6 C7 1.385(4)
C7 C8 1.378(4)
C12 C17 1.388(4)
C12 C13 1.406(4)
C13 C14 1.423(4)
C14 C15 1.412(4)
C15 C16 1.381(4)
C16 C17 1.384(4)
C21 C26 1.391(4)
C21 C22 1.411(4)
C22 C23 1.414(4)
C23 C24 1.396(5)
C24 C25 1.399(5)
C25 C26 1.382(4)
P2 N1 1.578(3)
P2 C30 1.791(3)
P2 C42 1.795(3)
P2 C36 1.807(3)
P3 N1 1.579(2)
P3 C48 1.793(3)
P3 C60 1.795(3)
P3 C54 1.799(3)
C30 C31 1.387(4)
C30 C35 1.391(4)
C31 C32 1.382(5)
C32 C33 1.374(6)
C33 C34 1.388(6)
C34 C35 1.391(5)
C36 C37 1.386(4)
C36 C41 1.399(4)
C37 C38 1.393(4)
C38 C39 1.371(5)
C39 C40 1.390(5)
C40 C41 1.373(5)
C42 C47 1.379(4)
C42 C43 1.384(4)
C43 C44 1.379(5)
C44 C45 1.371(5)
C45 C46 1.361(5)
C46 C47 1.385(5)
C48 C49 1.397(4)
C48 C53 1.401(4)
C49 C50 1.385(5)
C50 C51 1.359(5)
C51 C52 1.390(5)
C52 C53 1.373(5)
C54 C55 1.392(4)
C54 C59 1.393(4)
C55 C56 1.390(5)
C56 C57 1.376(5)
C57 C58 1.380(5)
C58 C59 1.382(5)
C60 C65 1.400(4)
C60 C61 1.402(4)
C61 C62 1.384(4)
C62 C63 1.381(5)
C63 C64 1.380(4)
C64 C65 1.386(4)
O1 C66 1.247(10)
O1 C69 1.570(11)
C66 C67 1.464(11)
C67 C68 1.586(11)
C68 C69 1.639(12)
